data_2312108
loop_
_publ_author_name
'Pyrih, Andrii'
'&#x141;api&#x144;ski, Andrzej'
'Zi&#x119;ba, Sylwia'
'Mizera, Adam'
'Lesyk, Roman'
'Jaskolski, Mariusz'
'Gzella, Andrzej K.'

_publ_section_title
;
 Proton tautomerism in
 5-dimethylaminomethylidene-4-(o-,m-,p-hydroxyphenyl)amino-1,3-thiazol-2(5H)-ones:
 synthesis, crystal structure and spectroscopic studies.
;
_journal_issue 3
_journal_name_full 'Acta crystallographica Section B, Structural science, crystal engineering and materials'
_journal_page_first 220
_journal_page_last 232
_journal_paper_doi 10.1107/S2052520623003852
_journal_volume 79
_journal_year 2023
_chemical_absolute_configuration ad
_chemical_formula_moiety 'C12 H13 N3 O2 S'
_chemical_formula_sum 'C12 H13 N3 O2 S'
_chemical_formula_weight 263.31
_chemical_melting_point_gt 517
_chemical_melting_point_lt 518
_chemical_name_systematic
;
5-dimethylaminomethylidene-4-(2-hydroxyphenyl)amino-1,3-thiazol-2(5H)-one
;
_space_group_crystal_system orthorhombic
_space_group_IT_number 43
_space_group_name_Hall 'F 2 -2d'
_space_group_name_H-M_alt 'F d d 2'
_atom_sites_solution_hydrogens mixed
_atom_sites_solution_primary direct
_atom_sites_solution_secondary difmap
_audit_creation_method SHELXL-2018/3
_audit_update_record
;
2023-05-03 # Formatted by IUCr publCIF

;
_cell_angle_alpha 90
_cell_angle_beta 90
_cell_angle_gamma 90
_cell_formula_units_Z 16
_cell_length_a 46.689(4)
_cell_length_b 12.2502(6)
_cell_length_c 8.2435(4)
_cell_measurement_reflns_used 6185
_cell_measurement_temperature 130.0(1)
_cell_measurement_theta_max 75.95
_cell_measurement_theta_min 3.72
_cell_volume 4714.9(5)
_computing_cell_refinement 'CrysAlisPro 1.171.37.35  (Rigaku OD, 2014)'
_computing_data_collection 'CrysAlisPro 1.171.37.35  (Rigaku OD, 2014)'
_computing_data_reduction 'CrysAlisPro 1.171.37.35  (Rigaku OD, 2014)'
_computing_molecular_graphics 'ORTEP-3 for Windows (Farrugia, 2012)'
_computing_publication_material
; 
WINGX (Farrugia, 2012), OLEX2 v1.2-alpha (Dolomanov et al., 2009), 
PLATON (Spek, 2009)
;
_computing_structure_refinement 'SHELXL-2018/3 (Sheldrick, 2018)'
_computing_structure_solution 'SHELXT 2018/2 (Sheldrick, 2018)'
_diffrn_ambient_temperature 130.0(1)
_diffrn_detector_area_resol_mean 5.1996
_diffrn_measured_fraction_theta_full 1.000
_diffrn_measured_fraction_theta_max 0.996
_diffrn_measurement_device_type 'SuperNova, Dual, Cu, Atlas'
_diffrn_measurement_method '\w scans'
_diffrn_radiation_type CuK\a
_diffrn_radiation_wavelength 1.54184
_diffrn_reflns_av_R_equivalents 0.0371
_diffrn_reflns_av_unetI/netI 0.0254
_diffrn_reflns_Laue_measured_fraction_full 1.000
_diffrn_reflns_Laue_measured_fraction_max 0.996
_diffrn_reflns_limit_h_max 58
_diffrn_reflns_limit_h_min -57
_diffrn_reflns_limit_k_max 13
_diffrn_reflns_limit_k_min -15
_diffrn_reflns_limit_l_max 10
_diffrn_reflns_limit_l_min -10
_diffrn_reflns_number 12261
_diffrn_reflns_point_group_measured_fraction_full 0.964
_diffrn_reflns_point_group_measured_fraction_max 0.949
_diffrn_reflns_theta_full 67.679
_diffrn_reflns_theta_max 76.284
_diffrn_reflns_theta_min 3.787
_diffrn_source 'sealed X-ray tube'
_exptl_absorpt_coefficient_mu 2.438
_exptl_absorpt_correction_T_max 1.00000
_exptl_absorpt_correction_T_min 0.39495
_exptl_absorpt_correction_type multi-scan
_exptl_absorpt_process_details
;
CrysAlisPro 1.171.37.35 (Rigaku Oxford Diffraction, 2014)
Empirical absorption correction using spherical harmonics,
 implemented in SCALE3 ABSPACK scaling algorithm.
;
_exptl_crystal_colour yellow
_exptl_crystal_density_diffrn 1.484
_exptl_crystal_description plate
_exptl_crystal_F_000 2208
_exptl_crystal_size_max 0.28
_exptl_crystal_size_mid 0.12
_exptl_crystal_size_min 0.03
_refine_diff_density_max 0.187
_refine_diff_density_min -0.237
_refine_diff_density_rms 0.042
_refine_ls_abs_structure_details
;
 Flack x determined using 950 quotients [(I+)-(I-)]/[(I+)+(I-)]
 (Parsons, Flack and Wagner, Acta Cryst. B69 (2013) 249-259).
;
_refine_ls_abs_structure_Flack 0.012(10)
_refine_ls_extinction_method none
_refine_ls_goodness_of_fit_ref 1.059
_refine_ls_hydrogen_treatment mixed
_refine_ls_matrix_type full
_refine_ls_number_parameters 173
_refine_ls_number_reflns 2358
_refine_ls_number_restraints 1
_refine_ls_restrained_S_all 1.059
_refine_ls_R_factor_all 0.0298
_refine_ls_R_factor_gt 0.0279
_refine_ls_shift/su_max 0.001
_refine_ls_shift/su_mean 0.000
_refine_ls_structure_factor_coef Fsqd
_refine_ls_weighting_details 'w=1/[\s^2^(Fo^2^)+(0.0341P)^2^+5.7549P] where P=(Fo^2^+2Fc^2^)/3'
_refine_ls_weighting_scheme calc
_refine_ls_wR_factor_gt 0.0684
_refine_ls_wR_factor_ref 0.0700
_reflns_Friedel_coverage 0.778
_reflns_Friedel_fraction_full 0.923
_reflns_Friedel_fraction_max 0.895
_reflns_number_gt 2257
_reflns_number_total 2358
_reflns_threshold_expression 'I > 2\s(I)'
_cod_data_source_file lo5112sup1.cif
_cod_data_source_block 1
_cod_depositor_comments 'Adding full bibliography for 2312108--2312110.cif.'
_cod_database_code 2312108
_cod_database_fobs_code 2312108
_publcif_datablock.id {dcc6f9c9-fec6-4412-ba50-529feec04f56}

_shelx_shelxl_version_number 2018/3
_shelx_space_group_comment
;
The symmetry employed for this shelxl refinement is uniquely defined
by the following loop, which should always be used as a source of
symmetry information in preference to the above space-group names.
They are only intended as comments.
;

loop_
_space_group_symop_operation_xyz
'x, y, z'
'-x, -y, z'
'x+1/4, -y+1/4, z+1/4'
'-x+1/4, y+1/4, z+1/4'
'x, y+1/2, z+1/2'
'-x, -y+1/2, z+1/2'
'x+1/4, -y+3/4, z+3/4'
'-x+1/4, y+3/4, z+3/4'
'x+1/2, y, z+1/2'
'-x+1/2, -y, z+1/2'
'x+3/4, -y+1/4, z+3/4'
'-x+3/4, y+1/4, z+3/4'
'x+1/2, y+1/2, z'
'-x+1/2, -y+1/2, z'
'x+3/4, -y+3/4, z+1/4'
'-x+3/4, y+3/4, z+1/4'

loop_
_atom_site_label
_atom_site_type_symbol
_atom_site_fract_x
_atom_site_fract_y
_atom_site_fract_z
_atom_site_U_iso_or_equiv
_atom_site_adp_type
_atom_site_occupancy
_atom_site_site_symmetry_order
_atom_site_calc_flag
_atom_site_refinement_flags_posn
_atom_site_refinement_flags_adp
_atom_site_refinement_flags_occupancy
_atom_site_disorder_assembly
_atom_site_disorder_group
S1 S 0.58843(2) 0.32633(5) 0.60385(8) 0.02211(15) Uani 1 1 d . . . . .
C2 C 0.62353(6) 0.2900(2) 0.6690(3) 0.0219(5) Uani 1 1 d . . . . .
N3 N 0.64416(5) 0.33796(17) 0.5774(3) 0.0205(5) Uani 1 1 d . . . . .
C4 C 0.63332(6) 0.3992(2) 0.4570(3) 0.0195(5) Uani 1 1 d . . . . .
C5 C 0.60282(5) 0.4084(2) 0.4491(3) 0.0193(5) Uani 1 1 d . . . . .
O6 O 0.62738(4) 0.22750(17) 0.7831(3) 0.0291(4) Uani 1 1 d . . . . .
N7 N 0.65051(4) 0.44692(17) 0.3464(3) 0.0199(4) Uani 1 1 d . . . . .
H7 H 0.6425(7) 0.475(3) 0.266(4) 0.019(8) Uiso 1 1 d . . . . .
C8 C 0.68043(5) 0.46815(19) 0.3466(3) 0.0179(5) Uani 1 1 d . . . . .
C9 C 0.70199(5) 0.4004(2) 0.4118(3) 0.0189(5) Uani 1 1 d . . . . .
C10 C 0.73053(5) 0.4278(2) 0.3848(3) 0.0222(6) Uani 1 1 d . . . . .
H10 H 0.745124 0.383022 0.429839 0.027 Uiso 1 1 calc R U . . .
C11 C 0.73828(6) 0.5183(2) 0.2941(3) 0.0231(5) Uani 1 1 d . . . . .
H11 H 0.757930 0.533830 0.274893 0.028 Uiso 1 1 calc R U . . .
C12 C 0.71714(6) 0.5865(2) 0.2311(3) 0.0231(5) Uani 1 1 d . . . . .
H12 H 0.722191 0.649168 0.169602 0.028 Uiso 1 1 calc R U . . .
C13 C 0.68871(6) 0.5615(2) 0.2593(3) 0.0200(5) Uani 1 1 d . . . . .
H13 H 0.674318 0.608904 0.218469 0.024 Uiso 1 1 calc R U . . .
O14 O 0.69706(5) 0.30695(15) 0.4958(3) 0.0269(4) Uani 1 1 d . . . . .
H14 H 0.6799(10) 0.305(3) 0.529(5) 0.054(13) Uiso 1 1 d . . . . .
C15 C 0.58868(5) 0.48065(19) 0.3489(3) 0.0187(5) Uani 1 1 d . . . . .
H15 H 0.600680 0.528428 0.288710 0.022 Uiso 1 1 calc R U . . .
N16 N 0.56085(5) 0.49326(17) 0.3241(3) 0.0204(5) Uani 1 1 d . . . . .
C17 C 0.55062(6) 0.5798(2) 0.2180(4) 0.0247(5) Uani 1 1 d . . . . .
H17A H 0.540317 0.634429 0.282281 0.037 Uiso 1 1 calc R U . . .
H17B H 0.537706 0.548867 0.136328 0.037 Uiso 1 1 calc R U . . .
H17C H 0.566961 0.614366 0.163855 0.037 Uiso 1 1 calc R U . . .
C18 C 0.53916(6) 0.4225(2) 0.3960(3) 0.0245(6) Uani 1 1 d . . . . .
H18A H 0.545178 0.346126 0.385779 0.037 Uiso 1 1 calc R U . . .
H18B H 0.520895 0.432912 0.339530 0.037 Uiso 1 1 calc R U . . .
H18C H 0.536839 0.440769 0.510983 0.037 Uiso 1 1 calc R U . . .

loop_
_atom_site_aniso_label
_atom_site_aniso_U_11
_atom_site_aniso_U_22
_atom_site_aniso_U_33
_atom_site_aniso_U_23
_atom_site_aniso_U_13
_atom_site_aniso_U_12
S1 0.0238(3) 0.0203(3) 0.0222(3) 0.0069(2) 0.0032(3) -0.0002(2)
C2 0.0260(12) 0.0199(12) 0.0196(12) 0.0016(10) 0.0028(10) 0.0027(10)
N3 0.0244(10) 0.0199(10) 0.0171(12) 0.0028(8) -0.0003(9) 0.0025(8)
C4 0.0251(12) 0.0161(11) 0.0172(12) -0.0002(9) -0.0004(10) -0.0010(10)
C5 0.0226(12) 0.0157(11) 0.0195(13) 0.0007(9) 0.0041(10) -0.0031(9)
O6 0.0346(11) 0.0318(10) 0.0209(9) 0.0114(8) 0.0040(8) 0.0062(9)
N7 0.0188(9) 0.0230(11) 0.0179(10) 0.0071(10) -0.0021(10) 0.0006(8)
C8 0.0202(11) 0.0189(11) 0.0146(11) -0.0020(10) 0.0020(10) -0.0002(9)
C9 0.0240(12) 0.0164(11) 0.0164(11) -0.0016(9) -0.0011(10) 0.0023(10)
C10 0.0230(12) 0.0244(13) 0.0192(14) -0.0040(10) -0.0039(10) 0.0038(10)
C11 0.0184(12) 0.0249(13) 0.0259(13) -0.0075(11) 0.0029(10) -0.0031(10)
C12 0.0268(13) 0.0195(11) 0.0231(13) -0.0009(10) 0.0040(10) -0.0017(10)
C13 0.0230(13) 0.0177(12) 0.0194(12) 0.0001(10) -0.0003(10) 0.0021(9)
O14 0.0262(10) 0.0232(9) 0.0312(11) 0.0100(8) 0.0022(9) 0.0058(8)
C15 0.0209(11) 0.0161(11) 0.0190(11) -0.0012(9) 0.0022(11) -0.0014(9)
N16 0.0212(10) 0.0172(10) 0.0228(12) 0.0024(8) -0.0001(8) 0.0004(8)
C17 0.0250(13) 0.0195(12) 0.0296(14) 0.0036(11) -0.0039(11) 0.0031(10)
C18 0.0214(12) 0.0249(13) 0.0273(15) 0.0025(11) -0.0004(10) -0.0038(10)

loop_
_atom_type_symbol
_atom_type_description
_atom_type_scat_dispersion_real
_atom_type_scat_dispersion_imag
_atom_type_scat_source
C C 0.0181 0.0091 'International Tables Vol C Tables 4.2.6.8 and 6.1.1.4'
H H 0.0000 0.0000 'International Tables Vol C Tables 4.2.6.8 and 6.1.1.4'
N N 0.0311 0.0180 'International Tables Vol C Tables 4.2.6.8 and 6.1.1.4'
O O 0.0492 0.0322 'International Tables Vol C Tables 4.2.6.8 and 6.1.1.4'
S S 0.3331 0.5567 'International Tables Vol C Tables 4.2.6.8 and 6.1.1.4'

loop_
_geom_angle_atom_site_label_1
_geom_angle_atom_site_label_2
_geom_angle_atom_site_label_3
_geom_angle
_geom_angle_site_symmetry_1
_geom_angle_site_symmetry_3
_geom_angle_publ_flag
C5 S1 C2 90.57(12) . . ?
O6 C2 N3 126.4(2) . . ?
O6 C2 S1 121.5(2) . . ?
N3 C2 S1 112.14(19) . . ?
C4 N3 C2 112.7(2) . . ?
N3 C4 N7 121.2(2) . . ?
N3 C4 C5 116.9(2) . . ?
N7 C4 C5 121.9(2) . . ?
C15 C5 C4 123.7(2) . . ?
C15 C5 S1 128.23(19) . . ?
C4 C5 S1 107.62(18) . . ?
C4 N7 C8 131.6(2) . . ?
C4 N7 H7 117(2) . . ?
C8 N7 H7 112(2) . . ?
C13 C8 C9 118.5(2) . . ?
C13 C8 N7 114.8(2) . . ?
C9 C8 N7 126.5(2) . . ?
O14 C9 C10 116.5(2) . . ?
O14 C9 C8 124.7(2) . . ?
C10 C9 C8 118.7(2) . . ?
C11 C10 C9 121.9(2) . . ?
C11 C10 H10 119.0 . . ?
C9 C10 H10 119.0 . . ?
C10 C11 C12 119.7(2) . . ?
C10 C11 H11 120.1 . . ?
C12 C11 H11 120.1 . . ?
C13 C12 C11 119.0(2) . . ?
C13 C12 H12 120.5 . . ?
C11 C12 H12 120.5 . . ?
C12 C13 C8 122.1(2) . . ?
C12 C13 H13 119.0 . . ?
C8 C13 H13 119.0 . . ?
C9 O14 H14 110(3) . . ?
N16 C15 C5 129.6(2) . . ?
N16 C15 H15 115.2 . . ?
C5 C15 H15 115.2 . . ?
C15 N16 C17 120.0(2) . . ?
C15 N16 C18 123.3(2) . . ?
C17 N16 C18 116.7(2) . . ?
N16 C17 H17A 109.5 . . ?
N16 C17 H17B 109.5 . . ?
H17A C17 H17B 109.5 . . ?
N16 C17 H17C 109.5 . . ?
H17A C17 H17C 109.5 . . ?
H17B C17 H17C 109.5 . . ?
N16 C18 H18A 109.5 . . ?
N16 C18 H18B 109.5 . . ?
H18A C18 H18B 109.5 . . ?
N16 C18 H18C 109.5 . . ?
H18A C18 H18C 109.5 . . ?
H18B C18 H18C 109.5 . . ?

loop_
_geom_bond_atom_site_label_1
_geom_bond_atom_site_label_2
_geom_bond_distance
_geom_bond_site_symmetry_2
_geom_bond_publ_flag
S1 C5 1.757(3) . ?
S1 C2 1.781(3) . ?
C2 O6 1.226(3) . ?
C2 N3 1.358(3) . ?
N3 C4 1.343(3) . ?
C4 N7 1.348(3) . ?
C4 C5 1.430(3) . ?
C5 C15 1.379(4) . ?
N7 C8 1.421(3) . ?
N7 H7 0.84(3) . ?
C8 C13 1.405(3) . ?
C8 C9 1.411(3) . ?
C9 O14 1.358(3) . ?
C9 C10 1.392(4) . ?
C10 C11 1.386(4) . ?
C10 H10 0.9500 . ?
C11 C12 1.393(4) . ?
C11 H11 0.9500 . ?
C12 C13 1.382(4) . ?
C12 H12 0.9500 . ?
C13 H13 0.9500 . ?
O14 H14 0.85(5) . ?
C15 N16 1.325(3) . ?
C15 H15 0.9500 . ?
N16 C17 1.455(3) . ?
N16 C18 1.459(3) . ?
C17 H17A 0.9800 . ?
C17 H17B 0.9800 . ?
C17 H17C 0.9800 . ?
C18 H18A 0.9800 . ?
C18 H18B 0.9800 . ?
C18 H18C 0.9800 . ?

loop_
_geom_torsion_atom_site_label_1
_geom_torsion_atom_site_label_2
_geom_torsion_atom_site_label_3
_geom_torsion_atom_site_label_4
_geom_torsion
_geom_torsion_site_symmetry_1
_geom_torsion_site_symmetry_2
_geom_torsion_site_symmetry_3
_geom_torsion_site_symmetry_4
_geom_torsion_publ_flag
C5 S1 C2 O6 -179.3(2) . . . . ?
C5 S1 C2 N3 -0.1(2) . . . . ?
O6 C2 N3 C4 177.7(3) . . . . ?
S1 C2 N3 C4 -1.5(3) . . . . ?
C2 N3 C4 N7 -175.3(2) . . . . ?
C2 N3 C4 C5 2.8(3) . . . . ?
N3 C4 C5 C15 169.9(2) . . . . ?
N7 C4 C5 C15 -12.0(4) . . . . ?
N3 C4 C5 S1 -2.8(3) . . . . ?
N7 C4 C5 S1 175.3(2) . . . . ?
C2 S1 C5 C15 -170.8(2) . . . . ?
C2 S1 C5 C4 1.49(19) . . . . ?
N3 C4 N7 C8 -16.7(4) . . . . ?
C5 C4 N7 C8 165.3(2) . . . . ?
C4 N7 C8 C13 -149.5(3) . . . . ?
C4 N7 C8 C9 36.7(4) . . . . ?
C13 C8 C9 O14 -178.7(2) . . . . ?
N7 C8 C9 O14 -5.0(4) . . . . ?
C13 C8 C9 C10 -1.1(4) . . . . ?
N7 C8 C9 C10 172.6(3) . . . . ?
O14 C9 C10 C11 176.9(2) . . . . ?
C8 C9 C10 C11 -1.0(4) . . . . ?
C9 C10 C11 C12 1.8(4) . . . . ?
C10 C11 C12 C13 -0.6(4) . . . . ?
C11 C12 C13 C8 -1.4(4) . . . . ?
C9 C8 C13 C12 2.3(4) . . . . ?
N7 C8 C13 C12 -172.1(2) . . . . ?
C4 C5 C15 N16 176.1(3) . . . . ?
S1 C5 C15 N16 -12.7(4) . . . . ?
C5 C15 N16 C17 176.7(3) . . . . ?
C5 C15 N16 C18 -4.7(4) . . . . ?
